data_7031162
loop_
_publ_author_name
'Park, Gyungse'
'Przyborowska, Ann M.'
'Ye, Neng'
'Tsoupas, Nicole M.'
'Bauer, Cary B.'
'Broker, Grant A.'
'Rogers, Robin D.'
'Brechbiel, Martin W.'
'Planalp, Roy P.'

_publ_section_title
;
 Steric effects caused by N-alkylation of the tripodal chelator
 N,N&#x2032;,N&#x2033;-tris(2-pyridylmethyl)-cis,cis-1,3,5-triaminocyclohexane
 (tachpyr): structural and electronic properties of the Mn(ii), Co(ii),
 Ni(ii), Cu(ii) and Zn(ii) complexes
;
_journal_issue 3
_journal_name_full 'Dalton Transactions'
_journal_page_first 318
_journal_paper_doi 10.1039/b209228j
_journal_year 2003
_chemical_formula_moiety '[Ni(tachpyr)]Cl~2~ [CH~3~OH]'
_chemical_formula_sum 'C25 H34 Cl2 N6 Ni O'
_chemical_formula_weight 564.19
_space_group_IT_number 14
_symmetry_cell_setting monoclinic
_symmetry_space_group_name_Hall '-P 2yn'
_symmetry_space_group_name_H-M 'P 1 21/n 1'
_atom_sites_solution_hydrogens geom
_atom_sites_solution_primary direct
_atom_sites_solution_secondary difmap
_audit_creation_method SHELXL
_cell_angle_alpha 90.00
_cell_angle_beta 94.3180(10)
_cell_angle_gamma 90.00
_cell_formula_units_Z 4
_cell_length_a 9.4103(2)
_cell_length_b 14.5893(3)
_cell_length_c 19.1238(4)
_cell_measurement_reflns_used 6944
_cell_measurement_temperature 173(2)
_cell_volume 2618.05(9)
_computing_cell_refinement 'Siemens XSCANS'
_computing_data_collection 'Siemens XSCANS'
_computing_data_reduction 'Siemens SHELXTL'
_computing_molecular_graphics 'Siemens SHELXTL'
_computing_publication_material 'Siemens SHELXTL'
_computing_structure_refinement 'SHELXL-93 (Sheldrick, 1993)'
_computing_structure_solution 'SHELXS-86 (Sheldrick, 1990)'
_diffrn_ambient_temperature 173(2)
_diffrn_measurement_device 'CCD area detector'
_diffrn_measurement_method 'phi and omega scans'
_diffrn_radiation_monochromator graphite
_diffrn_radiation_source 'fine-focus sealed tube'
_diffrn_radiation_type MoK\a
_diffrn_radiation_wavelength 0.71073
_diffrn_reflns_av_R_equivalents 0.0535
_diffrn_reflns_av_sigmaI/netI 0.0377
_diffrn_reflns_limit_h_max 8
_diffrn_reflns_limit_h_min -10
_diffrn_reflns_limit_k_max 14
_diffrn_reflns_limit_k_min -16
_diffrn_reflns_limit_l_max 21
_diffrn_reflns_limit_l_min -20
_diffrn_reflns_number 10411
_diffrn_reflns_theta_max 23.30
_diffrn_reflns_theta_min 1.76
_exptl_absorpt_coefficient_mu 0.976
_exptl_absorpt_correction_type SADABS
_exptl_crystal_colour purple
_exptl_crystal_density_diffrn 1.431
_exptl_crystal_description parallelepiped
_exptl_crystal_F_000 1184
_exptl_crystal_size_max 0.30
_exptl_crystal_size_mid 0.15
_exptl_crystal_size_min 0.10
_refine_diff_density_max 1.418
_refine_diff_density_min -0.639
_refine_diff_density_rms 0.131
_refine_ls_extinction_method none
_refine_ls_goodness_of_fit_all 1.101
_refine_ls_goodness_of_fit_obs 1.126
_refine_ls_hydrogen_treatment calc
_refine_ls_matrix_type fullcycle
_refine_ls_number_parameters 334
_refine_ls_number_reflns 3755
_refine_ls_number_restraints 0
_refine_ls_restrained_S_all 1.137
_refine_ls_restrained_S_obs 1.126
_refine_ls_R_factor_all 0.0619
_refine_ls_R_factor_obs 0.0581
_refine_ls_shift/esd_max 0.003
_refine_ls_shift/esd_mean 0.000
_refine_ls_structure_factor_coef Fsqd
_refine_ls_weighting_details 'w=1/[\s^2^(Fo^2^)+(0.1086P)^2^+ 9.3599P] where P=(Fo^2^+2Fc^2^)/3'
_refine_ls_weighting_scheme calc
_refine_ls_wR_factor_all 0.1938
_refine_ls_wR_factor_obs 0.1849
_reflns_number_observed 3496
_reflns_number_total 3757
_reflns_observed_criterion >2sigma(I)
_cod_data_source_file b209228j.txt
_cod_data_source_block rp3
_cod_depositor_comments
;
 Marking attached hydrogen atoms.

 Antanas Vaitkus,
 2017-07-12

The following automatic conversions were performed:

'_symmetry_cell_setting' value 'Monoclinic' changed to 'monoclinic'
according to
/usr/data/users/saulius/automatic-downloads/retrospective/RSC/lib/dictionaries/cif_core.dic
dictionary named 'cif_core.dic' version 2.4.2 from 2011-04-26.

Automatic conversion script
Id: cif_fix_values 2281 2013-09-26 08:29:07Z andrius 

The following automatic conversions were performed:

'_refine_ls_weighting_scheme' value 'calc
w=1/[\s^2^(Fo^2^)+(0.1086P)^2^+ 9.3599P] where P=(Fo^2^+2Fc^2^)/3'
was changed to 'calc'. New tag '_refine_ls_weighting_details' was
created. The value of the new tag was set to
'w=1/[\s^2^(Fo^2^)+(0.1086P)^2^+ 9.3599P] where P=(Fo^2^+2Fc^2^)/3'.

Automatic conversion script
Id: cif_fix_values 3143 2015-03-26 13:38:13Z robertas 
;
_cod_original_sg_symbol_H-M P2(1)/n
_cod_database_code 7031162

loop_
_symmetry_equiv_pos_as_xyz
'x, y, z'
'-x+1/2, y+1/2, -z+1/2'
'-x, -y, -z'
'x-1/2, -y-1/2, z-1/2'

loop_
_atom_site_aniso_label
_atom_site_aniso_U_11
_atom_site_aniso_U_22
_atom_site_aniso_U_33
_atom_site_aniso_U_23
_atom_site_aniso_U_13
_atom_site_aniso_U_12
Ni 0.0165(4) 0.0221(4) 0.0190(4) 0.0001(2) 0.0012(3) -0.0010(2)
Cl1 0.0327(13) 0.0230(12) 0.0152(11) -0.0038(9) 0.0023(10) -0.0066(10)
Cl1' 0.0354(14) 0.0243(12) 0.0181(12) 0.0057(9) -0.0024(10) -0.0090(10)
Cl2 0.0383(8) 0.0298(7) 0.0397(8) -0.0021(6) -0.0082(6) -0.0034(6)
N1 0.018(2) 0.025(2) 0.023(2) 0.001(2) 0.001(2) -0.001(2)
N2 0.021(2) 0.030(2) 0.017(2) 0.002(2) 0.002(2) 0.001(2)
N3 0.022(2) 0.029(2) 0.020(2) 0.000(2) 0.000(2) -0.002(2)
N4 0.017(2) 0.024(2) 0.024(2) 0.000(2) -0.002(2) 0.000(2)
N5 0.022(2) 0.023(2) 0.020(2) -0.002(2) 0.002(2) -0.001(2)
N6 0.018(2) 0.024(2) 0.026(2) -0.001(2) 0.002(2) 0.000(2)
C1 0.019(2) 0.032(3) 0.027(3) -0.001(2) 0.001(2) -0.005(2)
C2 0.018(2) 0.038(3) 0.028(3) 0.002(2) 0.002(2) -0.001(2)
C3 0.018(2) 0.032(3) 0.027(3) 0.002(2) 0.005(2) 0.002(2)
C4 0.028(3) 0.035(3) 0.022(3) -0.002(2) 0.006(2) 0.000(2)
C5 0.026(3) 0.033(3) 0.019(2) 0.002(2) 0.006(2) -0.004(2)
C6 0.022(3) 0.035(3) 0.025(3) 0.006(2) 0.007(2) -0.005(2)
C7 0.025(3) 0.025(3) 0.031(3) -0.001(2) 0.000(2) -0.003(2)
C8 0.025(3) 0.024(3) 0.019(2) 0.002(2) -0.002(2) -0.003(2)
C9 0.033(3) 0.023(3) 0.026(3) 0.001(2) -0.001(2) -0.001(2)
C10 0.025(3) 0.031(3) 0.032(3) -0.002(2) -0.001(2) 0.007(2)
C11 0.020(2) 0.032(3) 0.032(3) -0.003(2) -0.002(2) 0.003(2)
C12 0.020(3) 0.026(3) 0.036(3) -0.002(2) -0.002(2) -0.003(2)
C13 0.025(3) 0.035(3) 0.023(3) 0.005(2) 0.003(2) 0.009(2)
C14 0.024(3) 0.024(3) 0.023(3) -0.001(2) 0.000(2) -0.004(2)
C15 0.038(3) 0.036(3) 0.025(3) 0.006(2) 0.000(2) 0.003(3)
C16 0.052(4) 0.039(3) 0.021(3) 0.005(2) 0.005(3) -0.006(3)
C17 0.047(3) 0.034(3) 0.026(3) -0.002(2) 0.016(3) -0.003(3)
C18 0.027(3) 0.028(3) 0.027(3) -0.004(2) 0.006(2) -0.001(2)
C19 0.029(3) 0.036(3) 0.022(3) 0.000(2) 0.000(2) -0.007(2)
C20 0.020(2) 0.023(3) 0.027(3) -0.004(2) 0.000(2) 0.001(2)
C21 0.028(3) 0.034(3) 0.030(3) -0.007(2) -0.002(2) -0.002(2)
C22 0.019(3) 0.032(3) 0.047(3) -0.006(3) -0.003(2) -0.006(2)
C23 0.020(3) 0.026(3) 0.043(3) 0.000(2) 0.005(2) -0.003(2)
C24 0.025(3) 0.025(3) 0.026(3) 0.002(2) 0.002(2) 0.001(2)
C25 0.048(4) 0.045(4) 0.055(4) -0.001(3) 0.000(3) 0.000(3)
O1 0.043(5) 0.053(6) 0.064(6) 0.016(5) 0.006(4) 0.004(4)
O1' 0.126(11) 0.075(8) 0.048(6) -0.020(5) -0.027(6) 0.038(7)

loop_
_atom_site_label
_atom_site_type_symbol
_atom_site_fract_x
_atom_site_fract_y
_atom_site_fract_z
_atom_site_U_iso_or_equiv
_atom_site_thermal_displace_type
_atom_site_occupancy
_atom_site_calc_flag
_atom_site_refinement_flags
_atom_site_disorder_group
_atom_site_attached_hydrogens
Ni Ni 0.19001(6) 0.77034(4) 0.35766(3) 0.0192(2) Uani 1 d . . 0
Cl1 Cl 0.4646(3) 0.8993(2) 0.52903(11) 0.0236(5) Uani 0.50 d P . 0
Cl1' Cl 0.2754(3) 0.2171(2) 0.46534(12) 0.0262(6) Uani 0.50 d P . 0
Cl2 Cl 0.45481(15) 0.47381(9) 0.30829(7) 0.0365(4) Uani 1 d . . 0
N1 N 0.3321(4) 0.8817(3) 0.3705(2) 0.0221(9) Uani 1 d . . 0
H1N1 H 0.3739 0.8783 0.4182 0.027 Uiso 1 d . . 0
N2 N 0.3632(4) 0.6794(3) 0.3616(2) 0.0226(9) Uani 1 d . . 0
H1N2 H 0.3309 0.6198 0.3378 0.027 Uiso 1 d . . 0
N3 N 0.1905(4) 0.7868(3) 0.2487(2) 0.0237(9) Uani 1 d . . 0
H1N3 H 0.1390 0.8484 0.2419 0.028 Uiso 1 d . . 0
N4 N 0.0441(4) 0.8773(3) 0.3742(2) 0.0220(9) Uani 1 d . . 0
N5 N 0.1979(4) 0.7302(3) 0.4646(2) 0.0215(9) Uani 1 d . . 0
N6 N 0.0277(4) 0.6752(3) 0.3242(2) 0.0228(9) Uani 1 d . . 0
C1 C 0.4536(5) 0.8818(4) 0.3247(3) 0.0259(11) Uani 1 d . . 0
H1A H 0.5116 0.9382 0.3353 0.031 Uiso 1 calc R . 0
C2 C 0.5479(5) 0.7987(4) 0.3416(3) 0.0278(12) Uani 1 d . . 0
H2A H 0.6382 0.8067 0.3189 0.033 Uiso 1 calc R . 0
H2B H 0.5717 0.7968 0.3929 0.033 Uiso 1 calc R . 0
C3 C 0.4824(5) 0.7072(4) 0.3186(3) 0.0253(11) Uani 1 d . . 0
H3A H 0.5584 0.6593 0.3243 0.030 Uiso 1 calc R . 0
C4 C 0.4282(6) 0.7102(4) 0.2417(3) 0.0279(12) Uani 1 d . . 0
H4A H 0.3732 0.6536 0.2304 0.034 Uiso 1 calc R . 0
H4B H 0.5112 0.7103 0.2128 0.034 Uiso 1 calc R . 0
C5 C 0.3339(5) 0.7930(4) 0.2208(3) 0.0256(11) Uani 1 d . . 0
H5A H 0.3208 0.7954 0.1684 0.031 Uiso 1 calc R . 0
C6 C 0.4057(5) 0.8821(4) 0.2467(3) 0.0271(11) Uani 1 d . . 0
H6A H 0.4898 0.8932 0.2196 0.033 Uiso 1 calc R . 0
H6B H 0.3384 0.9334 0.2370 0.033 Uiso 1 calc R . 0
C7 C 0.2559(5) 0.9701(3) 0.3668(3) 0.0271(11) Uani 1 d . . 0
H7A H 0.2595 0.9959 0.3190 0.032 Uiso 1 calc R . 0
H7B H 0.3051 1.0136 0.4002 0.032 Uiso 1 calc R . 0
C8 C 0.1029(5) 0.9613(3) 0.3834(2) 0.0231(11) Uani 1 d . . 0
C9 C 0.0283(6) 1.0362(3) 0.4052(3) 0.0275(11) Uani 1 d . . 0
H9A H 0.0737 1.0940 0.4115 0.033 Uiso 1 calc R . 0
C10 C -0.1145(6) 1.0255(4) 0.4179(3) 0.0295(12) Uani 1 d . . 0
H10A H -0.1681 1.0760 0.4330 0.035 Uiso 1 calc R . 0
C11 C -0.1768(5) 0.9405(4) 0.4082(3) 0.0282(12) Uani 1 d . . 0
H11A H -0.2742 0.9315 0.4162 0.034 Uiso 1 calc R . 0
C12 C -0.0951(5) 0.8688(4) 0.3865(3) 0.0277(11) Uani 1 d . . 0
H12A H -0.1388 0.8104 0.3799 0.033 Uiso 1 calc R . 0
C13 C 0.4185(5) 0.6578(4) 0.4344(3) 0.0275(11) Uani 1 d . . 0
H13A H 0.5061 0.6939 0.4463 0.033 Uiso 1 calc R . 0
H13B H 0.4441 0.5920 0.4376 0.033 Uiso 1 calc R . 0
C14 C 0.3110(5) 0.6787(3) 0.4865(3) 0.0238(11) Uani 1 d . . 0
C15 C 0.3329(6) 0.6472(4) 0.5549(3) 0.0335(13) Uani 1 d . . 0
H15A H 0.4144 0.6113 0.5688 0.040 Uiso 1 calc R . 0
C16 C 0.2354(7) 0.6686(4) 0.6019(3) 0.0371(13) Uani 1 d . . 0
H16A H 0.2491 0.6489 0.6493 0.045 Uiso 1 calc R . 0
C17 C 0.1167(7) 0.7193(4) 0.5793(3) 0.0348(13) Uani 1 d . . 0
H17A H 0.0461 0.7337 0.6106 0.042 Uiso 1 calc R . 0
C18 C 0.1025(6) 0.7485(4) 0.5110(3) 0.0273(11) Uani 1 d . . 0
H18A H 0.0207 0.7835 0.4959 0.033 Uiso 1 calc R . 0
C19 C 0.0986(6) 0.7195(4) 0.2093(3) 0.0289(12) Uani 1 d . . 0
H19A H 0.1594 0.6743 0.1871 0.035 Uiso 1 calc R . 0
H19B H 0.0409 0.7517 0.1715 0.035 Uiso 1 calc R . 0
C20 C 0.0006(5) 0.6697(3) 0.2546(3) 0.0237(11) Uani 1 d . . 0
C21 C -0.1132(6) 0.6187(4) 0.2239(3) 0.0308(12) Uani 1 d . . 0
H21A H -0.1304 0.6163 0.1743 0.037 Uiso 1 calc R . 0
C22 C -0.2004(5) 0.5718(4) 0.2666(3) 0.0330(13) Uani 1 d . . 0
H22A H -0.2783 0.5365 0.2469 0.040 Uiso 1 calc R . 0
C23 C -0.1725(5) 0.5769(4) 0.3384(3) 0.0297(12) Uani 1 d . . 0
H23A H -0.2310 0.5455 0.3689 0.036 Uiso 1 calc R . 0
C24 C -0.0581(5) 0.6285(3) 0.3651(3) 0.0250(11) Uani 1 d . . 0
H24A H -0.0389 0.6314 0.4145 0.030 Uiso 1 calc R . 0
C25 C 0.1707(7) 0.4614(5) 0.4434(4) 0.049(2) Uani 1 d . . 3
O1 O 0.2979(9) 0.4100(6) 0.4424(5) 0.053(2) Uani 0.50 d P 1 1
O1' O 0.2478(15) 0.4222(8) 0.4986(6) 0.085(4) Uani 0.50 d P 2 1

loop_
_atom_type_symbol
_atom_type_description
_atom_type_scat_dispersion_real
_atom_type_scat_dispersion_imag
_atom_type_scat_source
C C 0.0033 0.0016 'International Tables Vol C Tables 4.2.6.8 and 6.1.1.4'
H H 0.0000 0.0000 'International Tables Vol C Tables 4.2.6.8 and 6.1.1.4'
N N 0.0061 0.0033 'International Tables Vol C Tables 4.2.6.8 and 6.1.1.4'
Cl Cl 0.1484 0.1585 'International Tables Vol C Tables 4.2.6.8 and 6.1.1.4'
Ni Ni 0.3393 1.1124 'International Tables Vol C Tables 4.2.6.8 and 6.1.1.4'
O O 0.0106 0.0060 'International Tables Vol C Tables 4.2.6.8 and 6.1.1.4'

loop_
_geom_angle_atom_site_label_1
_geom_angle_atom_site_label_2
_geom_angle_atom_site_label_3
_geom_angle
N3 Ni N2 92.7(2)
N3 Ni N1 88.8(2)
N2 Ni N1 89.9(2)
N3 Ni N4 96.6(2)
N2 Ni N4 166.1(2)
N1 Ni N4 80.0(2)
N3 Ni N5 170.3(2)
N2 Ni N5 79.68(15)
N1 Ni N5 97.2(2)
N4 Ni N5 92.0(2)
N3 Ni N6 80.3(2)
N2 Ni N6 97.8(2)
N1 Ni N6 166.8(2)
N4 Ni N6 93.86(15)
N5 Ni N6 94.7(2)
C7 N1 C1 111.2(4)
C7 N1 Ni 111.5(3)
C1 N1 Ni 116.1(3)
C13 N2 C3 110.4(4)
C13 N2 Ni 112.6(3)
C3 N2 Ni 114.9(3)
C19 N3 C5 111.7(4)
C19 N3 Ni 112.6(3)
C5 N3 Ni 115.6(3)
C8 N4 C12 116.9(4)
C8 N4 Ni 115.1(3)
C12 N4 Ni 127.2(3)
C18 N5 C14 117.4(4)
C18 N5 Ni 127.5(3)
C14 N5 Ni 115.1(3)
C20 N6 C24 117.9(4)
C20 N6 Ni 114.6(3)
C24 N6 Ni 127.0(3)
N1 C1 C2 109.6(4)
N1 C1 C6 113.1(4)
C2 C1 C6 109.5(4)
C3 C2 C1 114.8(4)
N2 C3 C4 109.2(4)
N2 C3 C2 112.5(4)
C4 C3 C2 110.7(4)
C3 C4 C5 114.8(4)
N3 C5 C6 109.0(4)
N3 C5 C4 112.3(4)
C6 C5 C4 110.6(4)
C1 C6 C5 113.9(4)
N1 C7 C8 112.6(4)
N4 C8 C9 123.0(5)
N4 C8 C7 116.1(4)
C9 C8 C7 120.9(4)
C8 C9 C10 119.0(5)
C11 C10 C9 118.9(5)
C10 C11 C12 118.8(5)
N4 C12 C11 123.4(5)
N2 C13 C14 111.9(4)
N5 C14 C15 122.6(5)
N5 C14 C13 117.6(4)
C15 C14 C13 119.8(5)
C16 C15 C14 119.0(5)
C15 C16 C17 118.8(5)
C18 C17 C16 118.9(5)
N5 C18 C17 123.3(5)
N3 C19 C20 113.0(4)
N6 C20 C21 122.2(5)
N6 C20 C19 117.8(4)
C21 C20 C19 120.0(5)
C22 C21 C20 119.0(5)
C23 C22 C21 119.0(5)
C24 C23 C22 118.8(5)
N6 C24 C23 123.0(5)

loop_
_geom_bond_atom_site_label_1
_geom_bond_atom_site_label_2
_geom_bond_distance
Ni N3 2.099(4)
Ni N2 2.099(4)
Ni N1 2.107(4)
Ni N4 2.118(4)
Ni N5 2.122(4)
Ni N6 2.127(4)
N1 C7 1.474(6)
N1 C1 1.492(6)
N2 C13 1.484(6)
N2 C3 1.495(6)
N3 C19 1.476(7)
N3 C5 1.491(6)
N4 C8 1.350(6)
N4 C12 1.354(6)
N5 C18 1.336(7)
N5 C14 1.345(6)
N6 C20 1.337(6)
N6 C24 1.350(6)
C1 C2 1.522(7)
C1 C6 1.526(7)
C2 C3 1.522(7)
C3 C4 1.521(7)
C4 C5 1.534(7)
C5 C6 1.529(7)
C7 C8 1.504(7)
C8 C9 1.380(7)
C9 C10 1.392(8)
C10 C11 1.379(8)
C11 C12 1.381(7)
C13 C14 1.504(7)
C14 C15 1.385(7)
C15 C16 1.369(8)
C16 C17 1.382(9)
C17 C18 1.371(8)
C19 C20 1.499(7)
C20 C21 1.398(7)
C21 C22 1.382(8)
C22 C23 1.381(8)
C23 C24 1.379(7)
C25 O1' 1.361(12)
C25 O1 1.414(11)

loop_
_geom_torsion_atom_site_label_1
_geom_torsion_atom_site_label_2
_geom_torsion_atom_site_label_3
_geom_torsion_atom_site_label_4
_geom_torsion
C1 C2 C3 C4 51.8(6)
C2 C3 C4 C5 -49.5(6)
C3 C4 C5 C6 50.1(6)
N1 C7 C8 N4 -22.9(6)
N2 C13 C14 N5 -13.9(6)
N3 C19 C20 N6 -14.6(7)
